data_7017098
loop_
_publ_author_name
'Li, Wenyi'
'Wu, Wenting'
'Wang, Yaorong'
'Yao, Yingming'
'Zhang, Yong'
'Shen, Qi'

_publ_section_title
;
 Bimetallic aluminum alkyl complexes as highly active initiators for the
 polymerization of \e-caprolactone.
;
_journal_issue 43
_journal_name_full 'Dalton transactions (Cambridge, England : 2003)'
_journal_page_first 11378
_journal_page_last 11381
_journal_paper_doi 10.1039/c1dt11380a
_journal_volume 40
_journal_year 2011
_chemical_formula_moiety 'C24 H33 Al N2 O2'
_chemical_formula_sum 'C24 H33 Al N2 O2'
_chemical_formula_weight 408.50
_chemical_name_systematic
;
?
;
_space_group_IT_number 4
_symmetry_cell_setting monoclinic
_symmetry_Int_Tables_number 4
_symmetry_space_group_name_Hall 'P 2yb'
_symmetry_space_group_name_H-M 'P 1 21 1'
_atom_sites_solution_hydrogens geom
_atom_sites_solution_primary direct
_atom_sites_solution_secondary difmap
_audit_creation_method SHELXL-97
_cell_angle_alpha 90.00
_cell_angle_beta 101.768(6)
_cell_angle_gamma 90.00
_cell_formula_units_Z 2
_cell_length_a 10.349(3)
_cell_length_b 8.789(2)
_cell_length_c 12.741(4)
_cell_measurement_reflns_used 5765
_cell_measurement_temperature 223(2)
_cell_measurement_theta_max 27.5
_cell_measurement_theta_min 3.1
_cell_volume 1134.5(5)
_computing_cell_refinement CrystalClear
_computing_data_collection CrystalClear
_computing_data_reduction CrystalStructure
_computing_publication_material 'CrystalStructure 3.7.0'
_computing_structure_refinement 'SHELXL-97 (Sheldrick, 1997)'
_computing_structure_solution 'SHELXS-97 (Sheldrick, 1990)'
_diffrn_ambient_temperature 223(2)
_diffrn_detector_area_resol_mean 14.63
_diffrn_measured_fraction_theta_full 0.992
_diffrn_measured_fraction_theta_max 0.992
_diffrn_measurement_device_type 'Rigaku Saturn'
_diffrn_measurement_method \w
_diffrn_radiation_monochromator graphite
_diffrn_radiation_source 'fine-focus sealed tube'
_diffrn_radiation_type MoK\a
_diffrn_radiation_wavelength 0.71075
_diffrn_reflns_av_R_equivalents 0.0203
_diffrn_reflns_av_sigmaI/netI 0.0415
_diffrn_reflns_limit_h_max 13
_diffrn_reflns_limit_h_min -11
_diffrn_reflns_limit_k_max 9
_diffrn_reflns_limit_k_min -11
_diffrn_reflns_limit_l_max 16
_diffrn_reflns_limit_l_min -15
_diffrn_reflns_number 6588
_diffrn_reflns_theta_full 27.45
_diffrn_reflns_theta_max 27.45
_diffrn_reflns_theta_min 3.27
_exptl_absorpt_coefficient_mu 0.111
_exptl_absorpt_correction_T_max 0.942
_exptl_absorpt_correction_T_min 0.659
_exptl_absorpt_correction_type multi-scan
_exptl_absorpt_process_details 'Jacobson, R. (1998) Private communication'
_exptl_crystal_colour colorless
_exptl_crystal_density_diffrn 1.196
_exptl_crystal_density_method 'not measured'
_exptl_crystal_description prism
_exptl_crystal_F_000 440
_exptl_crystal_size_max 0.60
_exptl_crystal_size_mid 0.30
_exptl_crystal_size_min 0.30
_refine_diff_density_max 0.154
_refine_diff_density_min -0.171
_refine_diff_density_rms 0.035
_refine_ls_abs_structure_details 'Flack H D (1983), Acta Cryst. A39, 876-881'
_refine_ls_abs_structure_Flack 0.05(16)
_refine_ls_extinction_method none
_refine_ls_goodness_of_fit_ref 1.025
_refine_ls_hydrogen_treatment constr
_refine_ls_matrix_type full
_refine_ls_number_parameters 268
_refine_ls_number_reflns 4427
_refine_ls_number_restraints 1
_refine_ls_restrained_S_all 1.025
_refine_ls_R_factor_all 0.0520
_refine_ls_R_factor_gt 0.0407
_refine_ls_shift/su_max 0.001
_refine_ls_shift/su_mean 0.000
_refine_ls_structure_factor_coef Fsqd
_refine_ls_weighting_details 'calc w=1/[\s^2^(Fo^2^)+(0.0518P)^2^+0.0000P] where P=(Fo^2^+2Fc^2^)/3'
_refine_ls_weighting_scheme calc
_refine_ls_wR_factor_gt 0.0919
_refine_ls_wR_factor_ref 0.0991
_reflns_number_gt 3659
_reflns_number_total 4427
_reflns_threshold_expression >2sigma(I)
_cod_data_source_file c1dt11380a.txt
_cod_data_source_block complex1
_cod_original_cell_volume 1134.6(5)
_cod_original_sg_symbol_H-M 'P 21'
_cod_database_code 7017098

loop_
_symmetry_equiv_pos_as_xyz
'x, y, z'
'-x, y+1/2, -z'

loop_
_atom_site_label
_atom_site_type_symbol
_atom_site_fract_x
_atom_site_fract_y
_atom_site_fract_z
_atom_site_U_iso_or_equiv
_atom_site_adp_type
_atom_site_occupancy
_atom_site_symmetry_multiplicity
_atom_site_calc_flag
_atom_site_refinement_flags
Al1 Al 0.66247(6) 0.33032(7) 0.77666(5) 0.04022(16) Uani 1 1 d .
O1 O 0.83245(14) 0.3371(2) 0.77656(11) 0.0498(4) Uani 1 1 d .
O2 O 0.66414(16) 0.45528(17) 0.88795(12) 0.0488(4) Uani 1 1 d .
N1 N 0.66755(17) 0.1088(2) 0.69967(14) 0.0434(4) Uani 1 1 d .
N2 N 0.57693(17) 0.1623(2) 0.85543(14) 0.0420(4) Uani 1 1 d .
C1 C 0.9077(2) 0.2872(3) 0.70987(17) 0.0454(6) Uani 1 1 d .
C2 C 1.0368(2) 0.3469(3) 0.72338(18) 0.0493(5) Uani 1 1 d .
C3 C 1.1169(2) 0.3003(3) 0.6552(2) 0.0552(7) Uani 1 1 d .
H3 H 1.2012 0.3441 0.6627 0.066 Uiso 1 1 calc R
C4 C 1.0787(3) 0.1919(3) 0.5761(2) 0.0594(7) Uani 1 1 d .
C5 C 0.9538(2) 0.1296(3) 0.56556(18) 0.0521(6) Uani 1 1 d .
H5 H 0.9265 0.0539 0.5137 0.062 Uiso 1 1 calc R
C6 C 0.8677(2) 0.1767(3) 0.63015(17) 0.0458(5) Uani 1 1 d .
C7 C 0.6982(2) 0.4121(3) 0.99116(17) 0.0439(5) Uani 1 1 d .
C8 C 0.8002(2) 0.4883(3) 1.06223(19) 0.0503(6) Uani 1 1 d .
C9 C 0.8307(2) 0.4420(3) 1.16836(19) 0.0540(6) Uani 1 1 d .
H9 H 0.8987 0.4925 1.2158 0.065 Uiso 1 1 calc R
C10 C 0.7646(2) 0.3241(3) 1.20744(17) 0.0559(6) Uani 1 1 d .
C11 C 0.6647(2) 0.2497(3) 1.13611(19) 0.0506(6) Uani 1 1 d .
H11 H 0.6191 0.1692 1.1608 0.061 Uiso 1 1 calc R
C12 C 0.6315(2) 0.2927(2) 1.02898(18) 0.0449(5) Uani 1 1 d .
C13 C 0.7299(2) 0.1110(3) 0.60574(18) 0.0518(6) Uani 1 1 d .
H13A H 0.6750 0.1711 0.5488 0.062 Uiso 1 1 calc R
H13B H 0.7337 0.0068 0.5791 0.062 Uiso 1 1 calc R
C14 C 0.7369(2) 0.0095(3) 0.78590(17) 0.0459(5) Uani 1 1 d .
H14A H 0.8317 0.0317 0.8012 0.055 Uiso 1 1 calc R
H14B H 0.7242 -0.0975 0.7648 0.055 Uiso 1 1 calc R
C15 C 0.6783(2) 0.0411(3) 0.88529(18) 0.0472(6) Uani 1 1 d .
H15A H 0.6379 -0.0514 0.9071 0.057 Uiso 1 1 calc R
H15B H 0.7476 0.0750 0.9451 0.057 Uiso 1 1 calc R
C16 C 0.5286(2) 0.0619(3) 0.67284(19) 0.0524(6) Uani 1 1 d .
H16A H 0.5219 -0.0471 0.6564 0.063 Uiso 1 1 calc R
H16B H 0.4815 0.1184 0.6103 0.063 Uiso 1 1 calc R
C17 C 0.4697(2) 0.0970(3) 0.77141(19) 0.0538(6) Uani 1 1 d .
H17A H 0.3970 0.1700 0.7526 0.065 Uiso 1 1 calc R
H17B H 0.4353 0.0037 0.7978 0.065 Uiso 1 1 calc R
C18 C 0.5254(2) 0.2152(3) 0.94956(19) 0.0514(6) Uani 1 1 d .
H18A H 0.4918 0.1280 0.9838 0.062 Uiso 1 1 calc R
H18B H 0.4521 0.2859 0.9259 0.062 Uiso 1 1 calc R
C19 C 1.0797(2) 0.4631(3) 0.8102(2) 0.0650(7) Uani 1 1 d .
H19A H 1.1717 0.4886 0.8139 0.097 Uiso 1 1 calc R
H19B H 1.0689 0.4216 0.8784 0.097 Uiso 1 1 calc R
H19C H 1.0261 0.5539 0.7941 0.097 Uiso 1 1 calc R
C20 C 1.1671(3) 0.1457(5) 0.5002(2) 0.0840(10) Uani 1 1 d .
H20A H 1.1754 0.2300 0.4529 0.126 Uiso 1 1 calc R
H20B H 1.1288 0.0589 0.4579 0.126 Uiso 1 1 calc R
H20C H 1.2536 0.1185 0.5412 0.126 Uiso 1 1 calc R
C21 C 0.8702(3) 0.6162(4) 1.0201(2) 0.0716(8) Uani 1 1 d .
H21A H 0.8094 0.7001 0.9996 0.107 Uiso 1 1 calc R
H21B H 0.9030 0.5818 0.9580 0.107 Uiso 1 1 calc R
H21C H 0.9436 0.6498 1.0753 0.107 Uiso 1 1 calc R
C22 C 0.7992(3) 0.2790(4) 1.3246(2) 0.0785(9) Uani 1 1 d .
H22A H 0.7775 0.1727 1.3318 0.118 Uiso 1 1 calc R
H22B H 0.7493 0.3412 1.3651 0.118 Uiso 1 1 calc R
H22C H 0.8929 0.2943 1.3517 0.118 Uiso 1 1 calc R
C23 C 0.5421(3) 0.4368(3) 0.6588(2) 0.0598(7) Uani 1 1 d .
H23A H 0.5536 0.3956 0.5899 0.072 Uiso 1 1 calc R
H23B H 0.4505 0.4190 0.6651 0.072 Uiso 1 1 calc R
C24 C 0.5696(3) 0.6068(3) 0.6622(2) 0.0600(7) Uani 1 1 d .
H24A H 0.5606 0.6471 0.7312 0.090 Uiso 1 1 calc R
H24B H 0.5070 0.6570 0.6058 0.090 Uiso 1 1 calc R
H24C H 0.6586 0.6247 0.6518 0.090 Uiso 1 1 calc R

loop_
_atom_site_aniso_label
_atom_site_aniso_U_11
_atom_site_aniso_U_22
_atom_site_aniso_U_33
_atom_site_aniso_U_23
_atom_site_aniso_U_13
_atom_site_aniso_U_12
Al1 0.0415(3) 0.0360(3) 0.0396(3) 0.0027(3) -0.0002(2) -0.0065(3)
O1 0.0447(8) 0.0539(9) 0.0491(8) -0.0106(8) 0.0057(6) -0.0161(8)
O2 0.0618(10) 0.0397(8) 0.0421(9) 0.0009(7) 0.0043(7) -0.0030(8)
N1 0.0401(9) 0.0448(10) 0.0421(10) -0.0015(8) 0.0008(8) -0.0107(9)
N2 0.0396(9) 0.0400(10) 0.0444(10) 0.0017(8) 0.0035(8) -0.0045(8)
C1 0.0435(11) 0.0502(15) 0.0397(11) 0.0062(9) 0.0018(10) -0.0061(10)
C2 0.0430(11) 0.0460(13) 0.0544(13) 0.0107(11) -0.0002(10) -0.0078(11)
C3 0.0392(11) 0.0609(17) 0.0644(15) 0.0217(13) 0.0081(11) -0.0036(12)
C4 0.0538(14) 0.0705(17) 0.0544(15) 0.0197(13) 0.0121(12) 0.0082(13)
C5 0.0544(14) 0.0613(15) 0.0394(12) 0.0087(11) 0.0068(10) 0.0036(12)
C6 0.0447(12) 0.0532(13) 0.0366(11) 0.0042(10) 0.0016(10) -0.0044(11)
C7 0.0480(12) 0.0422(13) 0.0407(12) -0.0014(9) 0.0074(10) 0.0090(10)
C8 0.0503(13) 0.0482(14) 0.0514(14) -0.0107(11) 0.0080(10) 0.0048(11)
C9 0.0557(14) 0.0575(15) 0.0456(14) -0.0121(12) 0.0029(11) 0.0137(13)
C10 0.0662(14) 0.0587(15) 0.0419(12) -0.0040(13) 0.0088(11) 0.0301(15)
C11 0.0585(14) 0.0483(13) 0.0489(13) 0.0078(11) 0.0204(11) 0.0159(12)
C12 0.0450(11) 0.0444(13) 0.0463(12) -0.0001(9) 0.0119(10) 0.0098(10)
C13 0.0508(12) 0.0587(14) 0.0436(13) -0.0097(11) 0.0042(10) -0.0102(12)
C14 0.0493(12) 0.0349(11) 0.0508(13) 0.0000(9) 0.0038(10) -0.0051(10)
C15 0.0509(13) 0.0396(12) 0.0501(14) 0.0067(10) 0.0077(11) 0.0012(10)
C16 0.0476(13) 0.0498(14) 0.0535(14) -0.0068(11) -0.0044(11) -0.0150(11)
C17 0.0402(11) 0.0553(15) 0.0628(15) 0.0003(12) 0.0032(11) -0.0161(12)
C18 0.0485(13) 0.0499(14) 0.0581(15) 0.0047(11) 0.0162(11) 0.0017(11)
C19 0.0525(14) 0.0605(16) 0.0757(18) 0.0047(14) -0.0015(12) -0.0207(13)
C20 0.0689(18) 0.108(3) 0.083(2) 0.0196(19) 0.0338(16) 0.0172(18)
C21 0.0833(19) 0.0657(17) 0.0631(17) -0.0166(14) 0.0090(14) -0.0202(17)
C22 0.105(2) 0.085(2) 0.0435(14) 0.0008(13) 0.0097(15) 0.0322(18)
C23 0.0668(16) 0.0490(14) 0.0535(14) 0.0063(11) -0.0119(12) -0.0069(13)
C24 0.0756(17) 0.0494(13) 0.0538(15) 0.0122(12) 0.0104(13) 0.0033(14)

loop_
_atom_type_symbol
_atom_type_description
_atom_type_scat_dispersion_real
_atom_type_scat_dispersion_imag
_atom_type_scat_source
C C 0.0033 0.0016 'International Tables Vol C Tables 4.2.6.8 and 6.1.1.4'
H H 0.0000 0.0000 'International Tables Vol C Tables 4.2.6.8 and 6.1.1.4'
N N 0.0061 0.0033 'International Tables Vol C Tables 4.2.6.8 and 6.1.1.4'
O O 0.0106 0.0060 'International Tables Vol C Tables 4.2.6.8 and 6.1.1.4'
Al Al 0.0645 0.0514 'International Tables Vol C Tables 4.2.6.8 and 6.1.1.4'

loop_
_geom_angle_atom_site_label_1
_geom_angle_atom_site_label_2
_geom_angle_atom_site_label_3
_geom_angle
O1 Al1 O2 97.55(8)
O1 Al1 C23 117.24(11)
O2 Al1 C23 102.32(10)
O1 Al1 N2 123.21(8)
O2 Al1 N2 89.41(8)
C23 Al1 N2 115.93(10)
O1 Al1 N1 85.10(7)
O2 Al1 N1 154.76(8)
C23 Al1 N1 98.62(9)
N2 Al1 N1 68.66(7)
C1 O1 Al1 134.46(13)
C7 O2 Al1 124.03(14)
C16 N1 C14 108.22(17)
C16 N1 C13 112.67(17)
C14 N1 C13 112.78(19)
C16 N1 Al1 104.06(14)
C14 N1 Al1 104.26(13)
C13 N1 Al1 114.12(15)
C18 N2 C15 111.61(17)
C18 N2 C17 111.32(17)
C15 N2 C17 106.89(18)
C18 N2 Al1 115.22(14)
C15 N2 Al1 106.49(13)
C17 N2 Al1 104.74(14)
O1 C1 C6 124.17(19)
O1 C1 C2 117.3(2)
C6 C1 C2 118.5(2)
C3 C2 C1 119.2(2)
C3 C2 C19 122.6(2)
C1 C2 C19 118.1(2)
C2 C3 C4 122.9(2)
C2 C3 H3 118.6
C4 C3 H3 118.6
C5 C4 C3 117.7(2)
C5 C4 C20 120.3(3)
C3 C4 C20 121.9(3)
C4 C5 C6 121.5(3)
C4 C5 H5 119.3
C6 C5 H5 119.3
C5 C6 C1 120.2(2)
C5 C6 C13 117.1(2)
C1 C6 C13 122.6(2)
O2 C7 C12 120.0(2)
O2 C7 C8 120.4(2)
C12 C7 C8 119.5(2)
C9 C8 C7 118.6(2)
C9 C8 C21 122.7(2)
C7 C8 C21 118.7(2)
C8 C9 C10 122.6(2)
C8 C9 H9 118.7
C10 C9 H9 118.7
C9 C10 C11 118.1(2)
C9 C10 C22 120.9(2)
C11 C10 C22 121.0(3)
C12 C11 C10 121.0(2)
C12 C11 H11 119.5
C10 C11 H11 119.5
C11 C12 C7 120.2(2)
C11 C12 C18 122.7(2)
C7 C12 C18 117.1(2)
N1 C13 C6 112.93(18)
N1 C13 H13A 109.0
C6 C13 H13A 109.0
N1 C13 H13B 109.0
C6 C13 H13B 109.0
H13A C13 H13B 107.8
N1 C14 C15 107.08(18)
N1 C14 H14A 110.3
C15 C14 H14A 110.3
N1 C14 H14B 110.3
C15 C14 H14B 110.3
H14A C14 H14B 108.6
N2 C15 C14 107.14(17)
N2 C15 H15A 110.3
C14 C15 H15A 110.3
N2 C15 H15B 110.3
C14 C15 H15B 110.3
H15A C15 H15B 108.5
N1 C16 C17 106.67(17)
N1 C16 H16A 110.4
C17 C16 H16A 110.4
N1 C16 H16B 110.4
C17 C16 H16B 110.4
H16A C16 H16B 108.6
N2 C17 C16 107.64(17)
N2 C17 H17A 110.2
C16 C17 H17A 110.2
N2 C17 H17B 110.2
C16 C17 H17B 110.2
H17A C17 H17B 108.5
N2 C18 C12 110.76(18)
N2 C18 H18A 109.5
C12 C18 H18A 109.5
N2 C18 H18B 109.5
C12 C18 H18B 109.5
H18A C18 H18B 108.1
C2 C19 H19A 109.5
C2 C19 H19B 109.5
H19A C19 H19B 109.5
C2 C19 H19C 109.5
H19A C19 H19C 109.5
H19B C19 H19C 109.5
C4 C20 H20A 109.5
C4 C20 H20B 109.5
H20A C20 H20B 109.5
C4 C20 H20C 109.5
H20A C20 H20C 109.5
H20B C20 H20C 109.5
C8 C21 H21A 109.5
C8 C21 H21B 109.5
H21A C21 H21B 109.5
C8 C21 H21C 109.5
H21A C21 H21C 109.5
H21B C21 H21C 109.5
C10 C22 H22A 109.5
C10 C22 H22B 109.5
H22A C22 H22B 109.5
C10 C22 H22C 109.5
H22A C22 H22C 109.5
H22B C22 H22C 109.5
C24 C23 Al1 110.99(17)
C24 C23 H23A 109.4
Al1 C23 H23A 109.4
C24 C23 H23B 109.4
Al1 C23 H23B 109.4
H23A C23 H23B 108.0
C23 C24 H24A 109.5
C23 C24 H24B 109.5
H24A C24 H24B 109.5
C23 C24 H24C 109.5
H24A C24 H24C 109.5
H24B C24 H24C 109.5

loop_
_geom_bond_atom_site_label_1
_geom_bond_atom_site_label_2
_geom_bond_distance
Al1 O1 1.7604(16)
Al1 O2 1.7909(17)
Al1 C23 1.980(2)
Al1 N2 2.0819(19)
Al1 N1 2.185(2)
O1 C1 1.338(3)
O2 C7 1.345(3)
N1 C16 1.467(3)
N1 C14 1.471(3)
N1 C13 1.471(3)
N2 C18 1.483(3)
N2 C15 1.489(3)
N2 C17 1.491(3)
C1 C6 1.405(3)
C1 C2 1.413(3)
C2 C3 1.380(3)
C2 C19 1.504(4)
C3 C4 1.385(4)
C3 H3 0.9400
C4 C5 1.384(4)
C4 C20 1.516(4)
C5 C6 1.394(3)
C5 H5 0.9400
C6 C13 1.512(3)
C7 C12 1.395(3)
C7 C8 1.411(3)
C8 C9 1.385(3)
C8 C21 1.496(4)
C9 C10 1.389(4)
C9 H9 0.9400
C10 C11 1.392(4)
C10 C22 1.514(3)
C11 C12 1.390(3)
C11 H11 0.9400
C12 C18 1.497(3)
C13 H13A 0.9800
C13 H13B 0.9800
C14 C15 1.537(3)
C14 H14A 0.9800
C14 H14B 0.9800
C15 H15A 0.9800
C15 H15B 0.9800
C16 C17 1.535(3)
C16 H16A 0.9800
C16 H16B 0.9800
C17 H17A 0.9800
C17 H17B 0.9800
C18 H18A 0.9800
C18 H18B 0.9800
C19 H19A 0.9700
C19 H19B 0.9700
C19 H19C 0.9700
C20 H20A 0.9700
C20 H20B 0.9700
C20 H20C 0.9700
C21 H21A 0.9700
C21 H21B 0.9700
C21 H21C 0.9700
C22 H22A 0.9700
C22 H22B 0.9700
C22 H22C 0.9700
C23 C24 1.519(4)
C23 H23A 0.9800
C23 H23B 0.9800
C24 H24A 0.9700
C24 H24B 0.9700
C24 H24C 0.9700
